data_2219936
loop_
_publ_author_name
'Su, Ping'
'Huang, Xue-Ying'
'Meng, Xiang-gao'

_publ_section_title
;
 2-Aminopyrimidinium hydrogen chloranilate monohydrate
;
_journal_coeditor_code LH2716
_journal_issue 11
_journal_name_full 'Acta Crystallographica Section E'
_journal_page_first o2217
_journal_page_last o2218
_journal_paper_doi 10.1107/S1600536808034740
_journal_volume 64
_journal_year 2008
_chemical_formula_iupac 'C4 H6 N3 +, C6 H Cl2 O4 -, H2 O'
_chemical_formula_moiety 'C4 H6 N3 +, C6 H Cl2 O4 -, H2 O'
_chemical_formula_sum 'C10 H9 Cl2 N3 O5'
_chemical_formula_weight 322.10
_chemical_name_systematic
;
2-Aminopyrimidinium hydrogen chloranilate monohydrate
;
_space_group_IT_number 2
_symmetry_cell_setting triclinic
_symmetry_space_group_name_Hall '-P 1'
_symmetry_space_group_name_H-M 'P -1'
_atom_sites_solution_hydrogens geom
_atom_sites_solution_primary direct
_atom_sites_solution_secondary difmap
_audit_creation_method SHELXL-97
_cell_angle_alpha 106.0740(10)
_cell_angle_beta 105.8920(10)
_cell_angle_gamma 101.9250(10)
_cell_formula_units_Z 2
_cell_length_a 6.7969(5)
_cell_length_b 9.4631(6)
_cell_length_c 11.0604(7)
_cell_measurement_reflns_used 1004
_cell_measurement_temperature 292(2)
_cell_measurement_theta_max 25.24
_cell_measurement_theta_min 2.16
_cell_volume 626.01(7)
_computing_cell_refinement 'SAINT-Plus (Bruker, 2007)'
_computing_data_collection 'SMART (Bruker, 2007)'
_computing_data_reduction 'SAINT-Plus (Bruker, 2007)'
_computing_molecular_graphics 'PLATON (Spek, 2003)'
_computing_publication_material 'PLATON (Spek, 2003)'
_computing_structure_refinement 'SHELXL97 (Sheldrick, 2008)'
_computing_structure_solution 'SHELXS97 (Sheldrick, 2008)'
_diffrn_ambient_temperature 292(2)
_diffrn_measured_fraction_theta_full 0.958
_diffrn_measured_fraction_theta_max 0.98
_diffrn_measurement_device_type 'Bruker SMART APEX CCD area-detector'
_diffrn_measurement_method '0.3\% wide \w exposures'
_diffrn_radiation_monochromator graphite
_diffrn_radiation_source 'fine focus sealed Siemens Mo tube'
_diffrn_radiation_type 'Mo k\a'
_diffrn_radiation_wavelength 0.71073
_diffrn_reflns_av_R_equivalents 0.0711
_diffrn_reflns_av_sigmaI/netI 0.0923
_diffrn_reflns_limit_h_max 8
_diffrn_reflns_limit_h_min -7
_diffrn_reflns_limit_k_max 11
_diffrn_reflns_limit_k_min -11
_diffrn_reflns_limit_l_max 13
_diffrn_reflns_limit_l_min -13
_diffrn_reflns_number 5691
_diffrn_reflns_theta_full 25.00
_diffrn_reflns_theta_max 25.00
_diffrn_reflns_theta_min 2.35
_exptl_absorpt_coefficient_mu 0.542
_exptl_absorpt_correction_T_max 0.9786
_exptl_absorpt_correction_T_min 0.8574
_exptl_absorpt_correction_type multi-scan
_exptl_absorpt_process_details '(SADABS; Sheldrick, 1996)'
_exptl_crystal_colour red
_exptl_crystal_density_diffrn 1.709
_exptl_crystal_density_method 'not measured'
_exptl_crystal_description plate
_exptl_crystal_F_000 328
_exptl_crystal_size_max 0.27
_exptl_crystal_size_mid 0.10
_exptl_crystal_size_min 0.04
_refine_diff_density_max 0.664
_refine_diff_density_min -0.453
_refine_ls_extinction_method none
_refine_ls_goodness_of_fit_ref 0.974
_refine_ls_hydrogen_treatment mixed
_refine_ls_matrix_type full
_refine_ls_number_parameters 199
_refine_ls_number_reflns 2121
_refine_ls_number_restraints 6
_refine_ls_restrained_S_all 0.972
_refine_ls_R_factor_all 0.1177
_refine_ls_R_factor_gt 0.0781
_refine_ls_shift/su_max 0.000
_refine_ls_shift/su_mean 0.000
_refine_ls_structure_factor_coef Fsqd
_refine_ls_weighting_details 'calc w=1/[\s^2^(Fo^2^)+(0.1114P)^2^] where P=(Fo^2^+2Fc^2^)/3'
_refine_ls_weighting_scheme calc
_refine_ls_wR_factor_gt 0.1762
_refine_ls_wR_factor_ref 0.1966
_reflns_number_gt 1348
_reflns_number_total 2121
_reflns_threshold_expression I>2\s(I)
_cod_data_source_file lh2716.cif
_cod_data_source_block I
_cod_depositor_comments
;
The following automatic conversions were performed:
'_symmetry_cell_setting' value 'Triclinic' changed to 'triclinic'
according to '/home/saulius/struct/CIF-dictionaries/cif_core.dic'
dictionary named 'cif_core.dic' version 2.4.1 from 2010-06-29.

Automatic conversion script
Id: cif_fix_enum 1527 2010-12-29 10:47:43Z saulius 

The following automatic conversions were performed:

'_symmetry_cell_setting' value 'Triclinic' changed to 'triclinic'
according to /home/saulius/struct/CIF-dictionaries/cif_core.dic
dictionary named 'cif_core.dic' version 2.4.1 from 2010-06-29.

Automatic conversion script
Id: cif_fix_values 1715 2011-07-08 13:25:40Z adriana 
;
_cod_database_code 2219936
_cod_database_fobs_code 2219936

loop_
_symmetry_equiv_pos_as_xyz
'x, y, z'
'-x, -y, -z'

loop_
_atom_site_type_symbol
_atom_site_label
_atom_site_fract_x
_atom_site_fract_y
_atom_site_fract_z
_atom_site_U_iso_or_equiv
_atom_site_adp_type
_atom_site_calc_flag
_atom_site_refinement_flags
_atom_site_occupancy
C C1 -0.1247(7) 0.1172(6) 0.1769(5) 0.0361(12) Uani d . 1
C C2 -0.1473(7) -0.0408(6) 0.2001(5) 0.0425(13) Uani d . 1
C C3 -0.2335(8) -0.1755(5) 0.0838(5) 0.0378(12) Uani d . 1
C C4 -0.3014(7) -0.1738(6) -0.0449(5) 0.0358(12) Uani d . 1
C C5 -0.2867(7) -0.0171(6) -0.0623(5) 0.0372(12) Uani d . 1
C C6 -0.2029(7) 0.1163(6) 0.0438(5) 0.0363(12) Uani d . 1
Cl Cl1 -0.1870(2) 0.29304(15) 0.02393(13) 0.0479(5) Uani d . 1
Cl Cl2 -0.2558(2) -0.35198(15) 0.10632(14) 0.0500(5) Uani d . 1
O O1 -0.0385(6) 0.2339(4) 0.2793(3) 0.0506(10) Uani d . 1
O O2 -0.0871(6) -0.0336(4) 0.3183(3) 0.0547(11) Uani d . 1
O O3 -0.3780(6) -0.2884(4) -0.1520(4) 0.0513(10) Uani d . 1
O O4 -0.3561(6) -0.0196(4) -0.1857(4) 0.0509(10) Uani d D 1
H H4 -0.399(10) -0.110(3) -0.238(5) 0.076 Uiso d D 1
C C7 0.3286(7) 0.6009(6) 0.5065(5) 0.0365(12) Uani d . 1
C C8 0.5278(8) 0.8089(6) 0.4821(6) 0.0462(14) Uani d . 1
H H8 0.6301 0.9059 0.5206 0.055 Uiso calc R 1
C C9 0.4403(9) 0.7485(6) 0.3461(6) 0.0481(14) Uani d . 1
H H9 0.4801 0.8020 0.2933 0.058 Uiso calc R 1
C C10 0.2900(8) 0.6044(7) 0.2895(5) 0.0468(14) Uani d . 1
H H10 0.2244 0.5573 0.1967 0.056 Uiso calc R 1
N N1 0.4796(6) 0.7413(5) 0.5644(4) 0.0447(11) Uani d . 1
N N2 0.2407(6) 0.5338(5) 0.3717(4) 0.0378(11) Uani d . 1
H H2 0.162(9) 0.442(6) 0.329(5) 0.045 Uiso d . 1
N N3 0.2768(7) 0.5294(6) 0.5858(5) 0.0504(12) Uani d D 1
H H3A 0.200(8) 0.434(3) 0.548(5) 0.060 Uiso d D 1
H H3B 0.337(9) 0.579(6) 0.671(2) 0.060 Uiso d D 1
O O5 0.0043(6) 0.2393(4) 0.5451(3) 0.0493(10) Uani d D 1
H H5A -0.050(10) 0.171(5) 0.468(2) 0.074 Uiso d D 1
H H5B 0.021(10) 0.205(6) 0.606(3) 0.074 Uiso d D 1

loop_
_atom_site_aniso_label
_atom_site_aniso_U_11
_atom_site_aniso_U_22
_atom_site_aniso_U_33
_atom_site_aniso_U_12
_atom_site_aniso_U_13
_atom_site_aniso_U_23
C1 0.026(3) 0.037(3) 0.041(3) 0.006(2) 0.012(2) 0.009(3)
C2 0.024(3) 0.053(4) 0.050(3) 0.008(2) 0.011(2) 0.023(3)
C3 0.034(3) 0.034(3) 0.046(3) 0.013(2) 0.015(2) 0.013(3)
C4 0.020(3) 0.042(3) 0.040(3) 0.011(2) 0.010(2) 0.006(3)
C5 0.027(3) 0.047(3) 0.042(3) 0.016(2) 0.016(2) 0.016(3)
C6 0.023(3) 0.045(3) 0.048(3) 0.015(2) 0.015(2) 0.020(3)
Cl1 0.0427(8) 0.0484(9) 0.0582(9) 0.0174(6) 0.0181(7) 0.0246(7)
Cl2 0.0507(9) 0.0413(8) 0.0540(9) 0.0113(6) 0.0153(7) 0.0161(7)
O1 0.058(2) 0.044(2) 0.040(2) 0.0055(19) 0.0164(19) 0.0100(19)
O2 0.070(3) 0.049(2) 0.034(2) 0.010(2) 0.0066(19) 0.0145(18)
O3 0.052(2) 0.046(2) 0.044(2) 0.0126(19) 0.0096(19) 0.0068(19)
O4 0.062(3) 0.046(2) 0.038(2) 0.016(2) 0.0110(19) 0.0117(17)
C7 0.024(3) 0.045(3) 0.043(3) 0.018(2) 0.013(2) 0.012(3)
C8 0.026(3) 0.047(3) 0.059(4) 0.006(2) 0.015(3) 0.013(3)
C9 0.044(3) 0.057(4) 0.053(4) 0.019(3) 0.019(3) 0.029(3)
C10 0.040(3) 0.062(4) 0.043(3) 0.021(3) 0.017(3) 0.017(3)
N1 0.031(2) 0.048(3) 0.051(3) 0.016(2) 0.010(2) 0.011(2)
N2 0.024(2) 0.037(2) 0.044(3) 0.0089(18) 0.0065(19) 0.007(2)
N3 0.041(3) 0.052(3) 0.058(3) 0.014(2) 0.017(3) 0.020(3)
O5 0.051(2) 0.059(2) 0.040(2) 0.021(2) 0.013(2) 0.0214(19)

loop_
_atom_type_symbol
_atom_type_description
_atom_type_scat_dispersion_real
_atom_type_scat_dispersion_imag
_atom_type_scat_source
C C 0.0033 0.0016 'International Tables Vol C Tables 4.2.6.8 and 6.1.1.4'
H H 0.0000 0.0000 'International Tables Vol C Tables 4.2.6.8 and 6.1.1.4'
N N 0.0061 0.0033 'International Tables Vol C Tables 4.2.6.8 and 6.1.1.4'
O O 0.0106 0.0060 'International Tables Vol C Tables 4.2.6.8 and 6.1.1.4'
Cl Cl 0.1484 0.1585 'International Tables Vol C Tables 4.2.6.8 and 6.1.1.4'

loop_
_geom_angle_atom_site_label_1
_geom_angle_atom_site_label_2
_geom_angle_atom_site_label_3
_geom_angle
_geom_angle_publ_flag
O1 C1 C6 125.3(5) no
O1 C1 C2 115.6(4) no
C6 C1 C2 119.1(5) no
O2 C2 C3 127.1(5) no
O2 C2 C1 116.4(5) no
C3 C2 C1 116.5(4) no
C4 C3 C2 123.5(4) no
C4 C3 Cl2 118.9(4) no
C2 C3 Cl2 117.6(4) no
O3 C4 C3 126.8(5) no
O3 C4 C5 115.2(4) no
C3 C4 C5 118.1(5) no
O4 C5 C6 121.7(5) no
O4 C5 C4 116.6(4) no
C6 C5 C4 121.8(4) no
C5 C6 C1 121.0(5) no
C5 C6 Cl1 121.7(4) no
C1 C6 Cl1 117.4(4) no
C1 O1 H2 135.7(14) no
C2 O2 H5A 118.4(13) no
C5 O4 H4 109(4) no
N3 C7 N2 121.2(5) no
N3 C7 N1 118.2(5) no
N2 C7 N1 120.6(4) no
N1 C8 C9 125.3(5) no
N1 C8 H8 117.3 no
C9 C8 H8 117.3 no
C8 C9 C10 117.1(5) no
C8 C9 H9 121.4 no
C10 C9 H9 121.4 no
N2 C10 C9 118.2(5) no
N2 C10 H10 120.9 no
C9 C10 H10 120.9 no
C8 N1 C7 116.5(5) no
C10 N2 C7 122.2(5) no
C10 N2 H2 112(3) no
C7 N2 H2 126(3) no
C7 N3 H3A 117(4) no
C7 N3 H3B 117(4) no
H3A N3 H3B 126(5) no
H3A O5 H5A 112(4) no
H3A O5 H5B 126(4) no
H5A O5 H5B 114(3) no

loop_
_geom_bond_atom_site_label_1
_geom_bond_atom_site_label_2
_geom_bond_distance
_geom_bond_publ_flag
C1 O1 1.234(6) no
C1 C6 1.419(7) no
C1 C2 1.569(7) no
C2 O2 1.236(5) no
C2 C3 1.412(7) no
C3 C4 1.377(7) no
C3 Cl2 1.738(5) no
C4 O3 1.252(6) no
C4 C5 1.533(7) no
C5 O4 1.308(6) no
C5 C6 1.346(7) no
C6 Cl1 1.732(5) no
O4 H4 0.83(2) no
C7 N3 1.323(6) no
C7 N2 1.347(6) no
C7 N1 1.354(6) no
C8 N1 1.321(6) no
C8 C9 1.355(7) no
C8 H8 0.9300 no
C9 C10 1.377(7) no
C9 H9 0.9300 no
C10 N2 1.341(6) no
C10 H10 0.9300 no
N2 H2 0.84(5) no
N3 H3A 0.86(2) no
N3 H3B 0.86(2) no
O5 H5A 0.82(4) no
O5 H5B 0.82(4) no

loop_
_geom_hbond_atom_site_label_D
_geom_hbond_atom_site_label_H
_geom_hbond_atom_site_label_A
_geom_hbond_site_symmetry_A
_geom_hbond_distance_DH
_geom_hbond_distance_HA
_geom_hbond_distance_DA
_geom_hbond_angle_DHA
_geom_hbond_publ_flag
O4 H4 O3 . 0.83(2) 2.16(6) 2.651(5) 118(5) yes
O4 H4 N1 1_444 0.83(2) 2.07(4) 2.795(6) 146(6) yes
O5 H5A O2 . 0.82(4) 2.09(3) 2.872(5) 156(6) yes
O5 H5A O1 . 0.82(4) 2.34(4) 2.859(5) 121(4) yes
O5 H5B O2 2_556 0.82(4) 2.09(4) 2.830(5) 150(5) yes
N3 H3A O5 . 0.86(2) 2.02(3) 2.815(6) 153(5) yes
N2 H2 O1 . 0.84(5) 1.98(5) 2.793(6) 163(5) yes
N3 H3B O3 1_666 0.86(2) 2.17(4) 2.953(6) 151(5) yes

loop_
_geom_torsion_atom_site_label_1
_geom_torsion_atom_site_label_2
_geom_torsion_atom_site_label_3
_geom_torsion_atom_site_label_4
_geom_torsion
_geom_torsion_publ_flag
O1 C1 C2 O2 3.6(7) no
C6 C1 C2 O2 -176.2(4) no
O1 C1 C2 C3 -176.3(4) no
C6 C1 C2 C3 3.9(7) no
O2 C2 C3 C4 178.5(5) no
C1 C2 C3 C4 -1.7(7) no
O2 C2 C3 Cl2 -1.0(7) no
C1 C2 C3 Cl2 178.8(3) no
C2 C3 C4 O3 179.6(5) no
Cl2 C3 C4 O3 -0.9(7) no
C2 C3 C4 C5 -1.4(7) no
Cl2 C3 C4 C5 178.1(3) no
O3 C4 C5 O4 0.4(6) no
C3 C4 C5 O4 -178.8(4) no
O3 C4 C5 C6 -178.4(4) no
C3 C4 C5 C6 2.5(7) no
O4 C5 C6 C1 -178.8(4) no
C4 C5 C6 C1 -0.1(7) no
O4 C5 C6 Cl1 1.4(7) no
C4 C5 C6 Cl1 -179.9(3) no
O1 C1 C6 C5 177.2(5) no
C2 C1 C6 C5 -3.0(7) no
O1 C1 C6 Cl1 -3.0(7) no
C2 C1 C6 Cl1 176.8(3) no
C6 C1 O1 H2 -38(2) no
C2 C1 O1 H2 143(2) no
C3 C2 O2 H5A -163(2) no
C1 C2 O2 H5A 17(2) no
N1 C8 C9 C10 -0.4(8) no
C8 C9 C10 N2 -0.1(8) no
C9 C8 N1 C7 -0.7(8) no
N3 C7 N1 C8 179.8(5) no
N2 C7 N1 C8 2.4(7) no
C9 C10 N2 C7 1.9(8) no
N3 C7 N2 C10 179.6(5) no
N1 C7 N2 C10 -3.1(7) no
